data_1514180
loop_
_publ_author_name
'Peng, Xing-Rong'
'Liu, Jie-Qing'
'Wang, Cui-Fang'
'Li, Xu-Yang'
'Shu, Yi'
'Zhou, Lin'
'Qiu, Ming-Hua'

_publ_section_title
;
 Hepatoprotective Effects of Triterpenoids from Ganoderma cochlear.
;
_journal_issue 4
_journal_name_full 'Journal of natural products'
_journal_page_first 737
_journal_page_last 743
_journal_paper_doi 10.1021/np400323u
_journal_volume 77
_journal_year 2014
_chemical_absolute_configuration ad
_chemical_formula_moiety 'C34 H52 O5'
_chemical_formula_sum 'C34 H52 O5'
_chemical_formula_weight 540.76
_chemical_name_systematic
; 
 ? 
;
_space_group_IT_number 4
_symmetry_cell_setting monoclinic
_symmetry_space_group_name_Hall 'P 2yb'
_symmetry_space_group_name_H-M 'P 1 21 1'
_atom_sites_solution_hydrogens geom
_atom_sites_solution_primary direct
_atom_sites_solution_secondary difmap
_audit_creation_method SHELXL-97
_cell_angle_alpha 90.00
_cell_angle_beta 98.054(2)
_cell_angle_gamma 90.00
_cell_formula_units_Z 2
_cell_length_a 6.9978(3)
_cell_length_b 11.1764(5)
_cell_length_c 20.4376(9)
_cell_measurement_reflns_used 9909
_cell_measurement_temperature 100(2)
_cell_measurement_theta_max 68.73
_cell_measurement_theta_min 2.18
_cell_volume 1582.66(12)
_computing_cell_refinement 'Bruker SAINT'
_computing_data_collection 'Bruker APEX2'
_computing_data_reduction 'Bruker SAINT'
_computing_molecular_graphics 'Bruker SHELXTL'
_computing_publication_material 'Bruker SHELXTL'
_computing_structure_refinement 'SHELXL-97 (Sheldrick, 2008)'
_computing_structure_solution 'SHELXS-97 (Sheldrick, 2008)'
_diffrn_ambient_temperature 100(2)
_diffrn_measured_fraction_theta_full 0.955
_diffrn_measured_fraction_theta_max 0.955
_diffrn_measurement_device_type 'Bruker APEX-II CCD'
_diffrn_measurement_method '\f and \w scans'
_diffrn_radiation_monochromator graphite
_diffrn_radiation_source 'fine-focus sealed tube'
_diffrn_radiation_type CuK\a
_diffrn_radiation_wavelength 1.54178
_diffrn_reflns_av_R_equivalents 0.0428
_diffrn_reflns_av_sigmaI/netI 0.0448
_diffrn_reflns_limit_h_max 8
_diffrn_reflns_limit_h_min -8
_diffrn_reflns_limit_k_max 13
_diffrn_reflns_limit_k_min -13
_diffrn_reflns_limit_l_max 24
_diffrn_reflns_limit_l_min -24
_diffrn_reflns_number 13325
_diffrn_reflns_theta_full 69.17
_diffrn_reflns_theta_max 69.17
_diffrn_reflns_theta_min 2.18
_exptl_absorpt_coefficient_mu 0.583
_exptl_absorpt_correction_T_max 0.8633
_exptl_absorpt_correction_T_min 0.8492
_exptl_absorpt_correction_type multi-scan
_exptl_absorpt_process_details sadabs
_exptl_crystal_colour colourless
_exptl_crystal_density_diffrn 1.135
_exptl_crystal_density_method 'not measured'
_exptl_crystal_description block
_exptl_crystal_F_000 592
_exptl_crystal_size_max 0.29
_exptl_crystal_size_mid 0.27
_exptl_crystal_size_min 0.26
_refine_diff_density_max 0.216
_refine_diff_density_min -0.207
_refine_diff_density_rms 0.048
_refine_ls_abs_structure_details 'Flack H D (1983), Acta Cryst. A39, 876-881'
_refine_ls_abs_structure_Flack -0.05(18)
_refine_ls_extinction_method none
_refine_ls_goodness_of_fit_ref 1.096
_refine_ls_hydrogen_treatment constr
_refine_ls_matrix_type full
_refine_ls_number_parameters 362
_refine_ls_number_reflns 5162
_refine_ls_number_restraints 1
_refine_ls_restrained_S_all 1.096
_refine_ls_R_factor_all 0.0416
_refine_ls_R_factor_gt 0.0410
_refine_ls_shift/su_max 0.000
_refine_ls_shift/su_mean 0.000
_refine_ls_structure_factor_coef Fsqd
_refine_ls_weighting_details 'calc w=1/[\s^2^(Fo^2^)+(0.0692P)^2^+0.2470P] where P=(Fo^2^+2Fc^2^)/3'
_refine_ls_weighting_scheme calc
_refine_ls_wR_factor_gt 0.1177
_refine_ls_wR_factor_ref 0.1186
_reflns_number_gt 5054
_reflns_number_total 5162
_reflns_threshold_expression >2sigma(I)
_cod_data_source_file np400323u_si_002.cif
_cod_data_source_block cu_kfb691_0m
_cod_depositor_comments
;
The following automatic conversions were performed:

'_symmetry_cell_setting' value 'Monoclinic' changed to 'monoclinic'
according to
/usr/data/users/saulius/automatic-downloads/rss-feeds/ACS/lib/dictionaries/cif_core.dic
dictionary named 'cif_core.dic' version 2.4.2 from 2011-04-26.

Automatic conversion script
Id: cif_fix_values 2281 2013-09-26 08:29:07Z andrius 

 Adding full bibliography for 1514180.cif.
;
_cod_original_sg_symbol_H-M 'P 21'
_cod_database_code 1514180

loop_
_symmetry_equiv_pos_as_xyz
'x, y, z'
'-x, y+1/2, -z'

loop_
_atom_site_label
_atom_site_type_symbol
_atom_site_fract_x
_atom_site_fract_y
_atom_site_fract_z
_atom_site_U_iso_or_equiv
_atom_site_adp_type
_atom_site_occupancy
_atom_site_symmetry_multiplicity
_atom_site_calc_flag
_atom_site_refinement_flags
O33 O 0.2854(3) 0.78126(18) 0.02519(9) 0.0616(5) Uani 1 1 d .
O24 O 0.2484(2) 0.58540(15) 0.04179(7) 0.0407(3) Uani 1 1 d .
O3 O 0.2613(2) 0.43131(13) 0.82363(7) 0.0364(3) Uani 1 1 d .
O22 O 0.4162(2) 0.48523(15) 0.20546(7) 0.0403(3) Uani 1 1 d .
O31 O 0.2164(2) 0.23265(14) 0.81586(7) 0.0426(4) Uani 1 1 d .
C33 C 0.2242(3) 0.6859(2) 0.00600(11) 0.0441(5) Uani 1 1 d .
C24 C 0.3560(3) 0.5970(2) 0.10746(9) 0.0375(4) Uani 1 1 d .
H24 H 0.4742 0.6463 0.1053 0.045 Uiso 1 1 calc R
C23 C 0.2411(3) 0.6507(2) 0.15769(10) 0.0392(5) Uani 1 1 d .
H23A H 0.1060 0.6219 0.1513 0.047 Uiso 1 1 calc R
H23B H 0.2424 0.7392 0.1564 0.047 Uiso 1 1 calc R
C22 C 0.3543(3) 0.60262(19) 0.22150(9) 0.0349(4) Uani 1 1 d .
H22 H 0.4714 0.6537 0.2332 0.042 Uiso 1 1 calc R
C20 C 0.2461(3) 0.59664(19) 0.28163(9) 0.0345(4) Uani 1 1 d .
H20 H 0.1951 0.6785 0.2886 0.041 Uiso 1 1 calc R
C17 C 0.3853(3) 0.56328(17) 0.34394(9) 0.0293(4) Uani 1 1 d .
H17 H 0.4318 0.4800 0.3377 0.035 Uiso 1 1 calc R
C13 C 0.3081(2) 0.56726(17) 0.41160(9) 0.0279(4) Uani 1 1 d .
C12 C 0.1815(3) 0.46370(17) 0.42974(9) 0.0294(4) Uani 1 1 d .
H12A H 0.0508 0.4710 0.4043 0.035 Uiso 1 1 calc R
H12B H 0.2374 0.3868 0.4177 0.035 Uiso 1 1 calc R
C11 C 0.1666(2) 0.46395(17) 0.50271(9) 0.0295(4) Uani 1 1 d .
H11 H 0.0650 0.4192 0.5172 0.035 Uiso 1 1 calc R
C9 C 0.2871(2) 0.52310(16) 0.54867(9) 0.0269(4) Uani 1 1 d .
C10 C 0.2409(3) 0.54361(17) 0.61929(9) 0.0280(4) Uani 1 1 d .
C1 C 0.1080(3) 0.44431(18) 0.63914(9) 0.0311(4) Uani 1 1 d .
H1A H -0.0211 0.4530 0.6128 0.037 Uiso 1 1 calc R
H1B H 0.1605 0.3656 0.6283 0.037 Uiso 1 1 calc R
C2 C 0.0864(3) 0.44648(19) 0.71248(10) 0.0337(4) Uani 1 1 d .
H2A H 0.0247 0.5223 0.7233 0.040 Uiso 1 1 calc R
H2B H 0.0032 0.3794 0.7228 0.040 Uiso 1 1 calc R
C3 C 0.2835(3) 0.43552(19) 0.75329(9) 0.0328(4) Uani 1 1 d .
H3 H 0.3433 0.3587 0.7414 0.039 Uiso 1 1 calc R
C31 C 0.2281(3) 0.3229(2) 0.84789(10) 0.0367(4) Uani 1 1 d .
C32 C 0.2095(4) 0.3297(2) 0.92039(11) 0.0488(6) Uani 1 1 d .
H32A H 0.0900 0.3716 0.9261 0.073 Uiso 1 1 calc R
H32B H 0.3201 0.3732 0.9438 0.073 Uiso 1 1 calc R
H32C H 0.2064 0.2486 0.9384 0.073 Uiso 1 1 calc R
C5 C 0.4346(3) 0.54309(17) 0.66736(9) 0.0279(4) Uani 1 1 d .
H5 H 0.4999 0.4669 0.6576 0.033 Uiso 1 1 calc R
C6 C 0.5674(3) 0.64258(19) 0.64867(9) 0.0310(4) Uani 1 1 d .
H6A H 0.5155 0.7212 0.6599 0.037 Uiso 1 1 calc R
H6B H 0.6970 0.6332 0.6746 0.037 Uiso 1 1 calc R
C7 C 0.5849(3) 0.63966(17) 0.57623(9) 0.0295(4) Uani 1 1 d .
H7 H 0.6900 0.6807 0.5616 0.035 Uiso 1 1 calc R
C8 C 0.4600(2) 0.58218(16) 0.53102(9) 0.0265(4) Uani 1 1 d .
C14 C 0.4997(2) 0.56404(16) 0.46051(9) 0.0270(4) Uani 1 1 d .
C15 C 0.6240(3) 0.65775(17) 0.43146(9) 0.0316(4) Uani 1 1 d .
H15A H 0.7631 0.6408 0.4442 0.038 Uiso 1 1 calc R
H15B H 0.5959 0.7391 0.4467 0.038 Uiso 1 1 calc R
C16 C 0.5658(3) 0.64584(19) 0.35601(9) 0.0329(4) Uani 1 1 d .
H16A H 0.6732 0.6106 0.3356 0.039 Uiso 1 1 calc R
H16B H 0.5353 0.7255 0.3361 0.039 Uiso 1 1 calc R
C21 C 0.0735(3) 0.5118(2) 0.26956(10) 0.0427(5) Uani 1 1 d .
H21A H -0.0047 0.5316 0.2273 0.064 Uiso 1 1 calc R
H21B H -0.0052 0.5203 0.3054 0.064 Uiso 1 1 calc R
H21C H 0.1196 0.4292 0.2682 0.064 Uiso 1 1 calc R
C25 C 0.4151(3) 0.4726(2) 0.13531(9) 0.0362(4) Uani 1 1 d .
C26 C 0.2689(4) 0.3756(2) 0.11201(11) 0.0479(5) Uani 1 1 d .
H26A H 0.2993 0.3030 0.1383 0.072 Uiso 1 1 calc R
H26B H 0.2741 0.3579 0.0653 0.072 Uiso 1 1 calc R
H26C H 0.1391 0.4032 0.1173 0.072 Uiso 1 1 calc R
C34 C 0.1100(4) 0.6613(3) -0.06069(11) 0.0546(6) Uani 1 1 d .
H34A H 0.0884 0.7365 -0.0853 0.082 Uiso 1 1 calc R
H34B H -0.0145 0.6258 -0.0549 0.082 Uiso 1 1 calc R
H34C H 0.1819 0.6058 -0.0852 0.082 Uiso 1 1 calc R
C27 C 0.6162(3) 0.4404(2) 0.12199(11) 0.0447(5) Uani 1 1 d .
H27A H 0.7068 0.5031 0.1397 0.067 Uiso 1 1 calc R
H27B H 0.6169 0.4332 0.0742 0.067 Uiso 1 1 calc R
H27C H 0.6550 0.3640 0.1434 0.067 Uiso 1 1 calc R
C30 C 0.6044(3) 0.44195(18) 0.45989(9) 0.0316(4) Uani 1 1 d .
H30A H 0.7225 0.4436 0.4919 0.047 Uiso 1 1 calc R
H30B H 0.6377 0.4268 0.4156 0.047 Uiso 1 1 calc R
H30C H 0.5193 0.3782 0.4717 0.047 Uiso 1 1 calc R
C18 C 0.2008(3) 0.68631(18) 0.41766(9) 0.0310(4) Uani 1 1 d .
H18A H 0.0775 0.6849 0.3883 0.047 Uiso 1 1 calc R
H18B H 0.2799 0.7526 0.4052 0.047 Uiso 1 1 calc R
H18C H 0.1769 0.6971 0.4634 0.047 Uiso 1 1 calc R
C4 C 0.4218(3) 0.53797(18) 0.74329(9) 0.0326(4) Uani 1 1 d .
C28 C 0.6212(3) 0.5052(2) 0.78008(10) 0.0398(5) Uani 1 1 d .
H28A H 0.6107 0.4888 0.8265 0.060 Uiso 1 1 calc R
H28B H 0.7104 0.5720 0.7773 0.060 Uiso 1 1 calc R
H28C H 0.6698 0.4339 0.7599 0.060 Uiso 1 1 calc R
C29 C 0.3576(3) 0.6556(2) 0.77217(11) 0.0395(5) Uani 1 1 d .
H29A H 0.2203 0.6690 0.7567 0.059 Uiso 1 1 calc R
H29B H 0.4332 0.7220 0.7578 0.059 Uiso 1 1 calc R
H29C H 0.3782 0.6510 0.8205 0.059 Uiso 1 1 calc R
C19 C 0.1347(3) 0.66467(19) 0.61702(10) 0.0343(4) Uani 1 1 d .
H19A H 0.0223 0.6624 0.5825 0.052 Uiso 1 1 calc R
H19B H 0.2223 0.7286 0.6072 0.052 Uiso 1 1 calc R
H19C H 0.0920 0.6801 0.6599 0.052 Uiso 1 1 calc R

loop_
_atom_site_aniso_label
_atom_site_aniso_U_11
_atom_site_aniso_U_22
_atom_site_aniso_U_33
_atom_site_aniso_U_23
_atom_site_aniso_U_13
_atom_site_aniso_U_12
O33 0.0880(14) 0.0487(11) 0.0487(10) 0.0134(8) 0.0110(9) 0.0028(10)
O24 0.0480(8) 0.0454(8) 0.0282(7) 0.0079(6) 0.0033(6) 0.0008(7)
O3 0.0448(7) 0.0370(8) 0.0308(7) -0.0012(6) 0.0170(5) -0.0025(6)
O22 0.0487(8) 0.0459(8) 0.0269(7) 0.0033(6) 0.0067(5) 0.0093(7)
O31 0.0509(8) 0.0384(8) 0.0418(8) 0.0020(7) 0.0182(6) -0.0006(7)
C33 0.0492(12) 0.0517(14) 0.0336(10) 0.0105(10) 0.0137(9) 0.0103(11)
C24 0.0422(10) 0.0427(11) 0.0275(9) 0.0040(9) 0.0049(8) -0.0016(9)
C23 0.0451(11) 0.0388(11) 0.0344(10) 0.0058(9) 0.0080(8) 0.0037(9)
C22 0.0375(10) 0.0386(11) 0.0291(9) 0.0014(8) 0.0063(7) -0.0023(8)
C20 0.0356(9) 0.0385(11) 0.0305(9) 0.0008(8) 0.0084(7) 0.0012(8)
C17 0.0294(8) 0.0297(9) 0.0298(9) -0.0019(7) 0.0077(7) 0.0000(7)
C13 0.0254(8) 0.0292(9) 0.0297(9) 0.0007(7) 0.0054(7) 0.0005(7)
C12 0.0253(8) 0.0316(9) 0.0311(9) 0.0000(7) 0.0031(6) -0.0035(7)
C11 0.0261(8) 0.0311(9) 0.0318(9) 0.0047(8) 0.0063(7) -0.0022(7)
C9 0.0220(8) 0.0276(9) 0.0317(9) 0.0047(7) 0.0062(7) 0.0020(7)
C10 0.0225(8) 0.0297(9) 0.0328(9) 0.0005(7) 0.0074(7) -0.0021(7)
C1 0.0276(8) 0.0348(10) 0.0325(9) -0.0012(8) 0.0096(7) -0.0030(7)
C2 0.0323(9) 0.0358(10) 0.0363(10) -0.0011(8) 0.0158(7) -0.0047(8)
C3 0.0377(10) 0.0347(10) 0.0287(9) -0.0016(8) 0.0142(7) 0.0014(8)
C31 0.0358(10) 0.0428(12) 0.0343(10) 0.0022(9) 0.0141(8) 0.0017(9)
C32 0.0630(14) 0.0517(13) 0.0348(11) 0.0035(10) 0.0182(10) -0.0038(11)
C5 0.0263(8) 0.0292(9) 0.0295(9) -0.0014(7) 0.0086(7) 0.0008(7)
C6 0.0258(8) 0.0359(10) 0.0322(9) -0.0014(8) 0.0071(7) -0.0044(7)
C7 0.0261(8) 0.0303(9) 0.0331(9) 0.0019(8) 0.0079(7) -0.0019(7)
C8 0.0223(8) 0.0269(9) 0.0312(9) 0.0034(7) 0.0069(6) 0.0023(7)
C14 0.0237(8) 0.0275(9) 0.0305(9) -0.0003(7) 0.0066(7) -0.0012(7)
C15 0.0292(8) 0.0327(10) 0.0345(9) -0.0021(8) 0.0101(7) -0.0040(8)
C16 0.0334(9) 0.0348(10) 0.0327(10) -0.0013(8) 0.0125(7) -0.0030(8)
C21 0.0350(10) 0.0612(14) 0.0310(9) 0.0074(10) 0.0014(8) -0.0064(10)
C25 0.0436(10) 0.0396(11) 0.0252(9) 0.0023(8) 0.0043(7) 0.0003(9)
C26 0.0602(14) 0.0469(13) 0.0340(10) 0.0053(9) -0.0024(9) -0.0080(11)
C34 0.0610(14) 0.0673(17) 0.0352(11) 0.0111(11) 0.0057(10) 0.0189(13)
C27 0.0524(12) 0.0468(13) 0.0370(10) 0.0010(10) 0.0133(9) 0.0083(10)
C30 0.0277(8) 0.0324(10) 0.0346(9) -0.0023(8) 0.0045(7) 0.0023(7)
C18 0.0297(9) 0.0328(9) 0.0317(9) 0.0030(8) 0.0084(7) 0.0023(7)
C4 0.0325(9) 0.0393(11) 0.0279(9) -0.0032(8) 0.0113(7) -0.0042(8)
C28 0.0377(10) 0.0547(13) 0.0284(9) 0.0032(9) 0.0097(8) -0.0018(9)
C29 0.0453(11) 0.0384(11) 0.0375(10) -0.0057(9) 0.0154(8) -0.0067(9)
C19 0.0278(9) 0.0364(11) 0.0403(10) 0.0028(8) 0.0098(7) 0.0031(8)

loop_
_atom_type_symbol
_atom_type_description
_atom_type_scat_dispersion_real
_atom_type_scat_dispersion_imag
_atom_type_scat_source
C C 0.0181 0.0091 'International Tables Vol C Tables 4.2.6.8 and 6.1.1.4'
H H 0.0000 0.0000 'International Tables Vol C Tables 4.2.6.8 and 6.1.1.4'
O O 0.0492 0.0322 'International Tables Vol C Tables 4.2.6.8 and 6.1.1.4'

loop_
_geom_angle_atom_site_label_1
_geom_angle_atom_site_label_2
_geom_angle_atom_site_label_3
_geom_angle
C33 O24 C24 116.13(18)
C31 O3 C3 116.00(15)
C22 O22 C25 110.96(15)
O33 C33 O24 123.9(2)
O33 C33 C34 125.5(2)
O24 C33 C34 110.6(2)
O24 C24 C23 114.03(17)
O24 C24 C25 109.88(17)
C23 C24 C25 104.38(16)
O24 C24 H24 109.5
C23 C24 H24 109.5
C25 C24 H24 109.5
C24 C23 C22 100.30(17)
C24 C23 H23A 111.7
C22 C23 H23A 111.7
C24 C23 H23B 111.7
C22 C23 H23B 111.7
H23A C23 H23B 109.5
O22 C22 C23 105.30(16)
O22 C22 C20 110.02(16)
C23 C22 C20 116.43(17)
O22 C22 H22 108.3
C23 C22 H22 108.3
C20 C22 H22 108.3
C21 C20 C22 111.46(17)
C21 C20 C17 112.23(16)
C22 C20 C17 110.36(16)
C21 C20 H20 107.5
C22 C20 H20 107.5
C17 C20 H20 107.5
C20 C17 C13 118.13(15)
C20 C17 C16 113.19(16)
C13 C17 C16 102.57(14)
C20 C17 H17 107.5
C13 C17 H17 107.5
C16 C17 H17 107.5
C12 C13 C18 109.13(14)
C12 C13 C17 118.55(15)
C18 C13 C17 109.28(14)
C12 C13 C14 107.58(14)
C18 C13 C14 110.72(15)
C17 C13 C14 101.25(13)
C11 C12 C13 111.06(15)
C11 C12 H12A 109.4
C13 C12 H12A 109.4
C11 C12 H12B 109.4
C13 C12 H12B 109.4
H12A C12 H12B 108.0
C9 C11 C12 124.60(16)
C9 C11 H11 117.7
C12 C11 H11 117.7
C11 C9 C8 120.50(16)
C11 C9 C10 122.31(15)
C8 C9 C10 116.89(15)
C1 C10 C9 110.73(15)
C1 C10 C19 109.56(15)
C9 C10 C19 105.43(15)
C1 C10 C5 109.61(15)
C9 C10 C5 108.17(13)
C19 C10 C5 113.28(15)
C2 C1 C10 113.19(15)
C2 C1 H1A 108.9
C10 C1 H1A 108.9
C2 C1 H1B 108.9
C10 C1 H1B 108.9
H1A C1 H1B 107.8
C3 C2 C1 109.36(14)
C3 C2 H2A 109.8
C1 C2 H2A 109.8
C3 C2 H2B 109.8
C1 C2 H2B 109.8
H2A C2 H2B 108.3
O3 C3 C2 109.18(14)
O3 C3 C4 108.08(15)
C2 C3 C4 114.21(17)
O3 C3 H3 108.4
C2 C3 H3 108.4
C4 C3 H3 108.4
O31 C31 O3 124.05(17)
O31 C31 C32 124.8(2)
O3 C31 C32 111.18(19)
C31 C32 H32A 109.5
C31 C32 H32B 109.5
H32A C32 H32B 109.5
C31 C32 H32C 109.5
H32A C32 H32C 109.5
H32B C32 H32C 109.5
C6 C5 C10 110.16(15)
C6 C5 C4 113.22(15)
C10 C5 C4 117.28(14)
C6 C5 H5 105.0
C10 C5 H5 105.0
C4 C5 H5 105.0
C7 C6 C5 111.47(15)
C7 C6 H6A 109.3
C5 C6 H6A 109.3
C7 C6 H6B 109.3
C5 C6 H6B 109.3
H6A C6 H6B 108.0
C8 C7 C6 123.58(16)
C8 C7 H7 118.2
C6 C7 H7 118.2
C7 C8 C9 121.72(16)
C7 C8 C14 121.91(15)
C9 C8 C14 116.10(15)
C8 C14 C15 117.73(15)
C8 C14 C30 105.95(14)
C15 C14 C30 107.70(14)
C8 C14 C13 110.51(13)
C15 C14 C13 102.70(14)
C30 C14 C13 112.39(15)
C14 C15 C16 104.09(15)
C14 C15 H15A 110.9
C16 C15 H15A 110.9
C14 C15 H15B 110.9
C16 C15 H15B 110.9
H15A C15 H15B 109.0
C15 C16 C17 107.69(15)
C15 C16 H16A 110.2
C17 C16 H16A 110.2
C15 C16 H16B 110.2
C17 C16 H16B 110.2
H16A C16 H16B 108.5
C20 C21 H21A 109.5
C20 C21 H21B 109.5
H21A C21 H21B 109.5
C20 C21 H21C 109.5
H21A C21 H21C 109.5
H21B C21 H21C 109.5
O22 C25 C27 109.09(16)
O22 C25 C26 106.92(17)
C27 C25 C26 112.0(2)
O22 C25 C24 104.12(16)
C27 C25 C24 110.95(17)
C26 C25 C24 113.25(18)
C25 C26 H26A 109.5
C25 C26 H26B 109.5
H26A C26 H26B 109.5
C25 C26 H26C 109.5
H26A C26 H26C 109.5
H26B C26 H26C 109.5
C33 C34 H34A 109.5
C33 C34 H34B 109.5
H34A C34 H34B 109.5
C33 C34 H34C 109.5
H34A C34 H34C 109.5
H34B C34 H34C 109.5
C25 C27 H27A 109.5
C25 C27 H27B 109.5
H27A C27 H27B 109.5
C25 C27 H27C 109.5
H27A C27 H27C 109.5
H27B C27 H27C 109.5
C14 C30 H30A 109.5
C14 C30 H30B 109.5
H30A C30 H30B 109.5
C14 C30 H30C 109.5
H30A C30 H30C 109.5
H30B C30 H30C 109.5
C13 C18 H18A 109.5
C13 C18 H18B 109.5
H18A C18 H18B 109.5
C13 C18 H18C 109.5
H18A C18 H18C 109.5
H18B C18 H18C 109.5
C3 C4 C28 107.73(17)
C3 C4 C29 111.41(16)
C28 C4 C29 108.13(17)
C3 C4 C5 106.52(15)
C28 C4 C5 108.64(14)
C29 C4 C5 114.21(16)
C4 C28 H28A 109.5
C4 C28 H28B 109.5
H28A C28 H28B 109.5
C4 C28 H28C 109.5
H28A C28 H28C 109.5
H28B C28 H28C 109.5
C4 C29 H29A 109.5
C4 C29 H29B 109.5
H29A C29 H29B 109.5
C4 C29 H29C 109.5
H29A C29 H29C 109.5
H29B C29 H29C 109.5
C10 C19 H19A 109.5
C10 C19 H19B 109.5
H19A C19 H19B 109.5
C10 C19 H19C 109.5
H19A C19 H19C 109.5
H19B C19 H19C 109.5

loop_
_geom_bond_atom_site_label_1
_geom_bond_atom_site_label_2
_geom_bond_distance
O33 C33 1.194(3)
O24 C33 1.338(3)
O24 C24 1.450(2)
O3 C31 1.342(3)
O3 C3 1.468(2)
O22 C22 1.434(3)
O22 C25 1.440(2)
O31 C31 1.199(3)
C33 C34 1.505(3)
C24 C23 1.514(3)
C24 C25 1.537(3)
C24 H24 1.0000
C23 C22 1.526(3)
C23 H23A 0.9900
C23 H23B 0.9900
C22 C20 1.533(2)
C22 H22 1.0000
C20 C21 1.528(3)
C20 C17 1.537(3)
C20 H20 1.0000
C17 C13 1.554(2)
C17 C16 1.556(3)
C17 H17 1.0000
C13 C12 1.534(3)
C13 C18 1.541(3)
C13 C14 1.557(2)
C12 C11 1.509(2)
C12 H12A 0.9900
C12 H12B 0.9900
C11 C9 1.345(3)
C11 H11 0.9500
C9 C8 1.467(2)
C9 C10 1.540(2)
C10 C1 1.538(2)
C10 C19 1.541(3)
C10 C5 1.559(2)
C1 C2 1.528(2)
C1 H1A 0.9900
C1 H1B 0.9900
C2 C3 1.514(3)
C2 H2A 0.9900
C2 H2B 0.9900
C3 C4 1.531(3)
C3 H3 1.0000
C31 C32 1.507(3)
C32 H32A 0.9800
C32 H32B 0.9800
C32 H32C 0.9800
C5 C6 1.531(3)
C5 C4 1.568(2)
C5 H5 1.0000
C6 C7 1.503(2)
C6 H6A 0.9900
C6 H6B 0.9900
C7 C8 1.343(3)
C7 H7 0.9500
C8 C14 1.519(2)
C14 C15 1.533(2)
C14 C30 1.550(3)
C15 C16 1.544(3)
C15 H15A 0.9900
C15 H15B 0.9900
C16 H16A 0.9900
C16 H16B 0.9900
C21 H21A 0.9800
C21 H21B 0.9800
C21 H21C 0.9800
C25 C27 1.514(3)
C25 C26 1.521(3)
C26 H26A 0.9800
C26 H26B 0.9800
C26 H26C 0.9800
C34 H34A 0.9800
C34 H34B 0.9800
C34 H34C 0.9800
C27 H27A 0.9800
C27 H27B 0.9800
C27 H27C 0.9800
C30 H30A 0.9800
C30 H30B 0.9800
C30 H30C 0.9800
C18 H18A 0.9800
C18 H18B 0.9800
C18 H18C 0.9800
C4 C28 1.534(3)
C4 C29 1.534(3)
C28 H28A 0.9800
C28 H28B 0.9800
C28 H28C 0.9800
C29 H29A 0.9800
C29 H29B 0.9800
C29 H29C 0.9800
C19 H19A 0.9800
C19 H19B 0.9800
C19 H19C 0.9800

loop_
_geom_torsion_atom_site_label_1
_geom_torsion_atom_site_label_2
_geom_torsion_atom_site_label_3
_geom_torsion_atom_site_label_4
_geom_torsion
C24 O24 C33 O33 0.0(3)
C24 O24 C33 C34 -179.78(18)
C33 O24 C24 C23 77.3(2)
C33 O24 C24 C25 -165.91(17)
O24 C24 C23 C22 157.01(17)
C25 C24 C23 C22 37.1(2)
C25 O22 C22 C23 21.0(2)
C25 O22 C22 C20 147.20(16)
C24 C23 C22 O22 -35.7(2)
C24 C23 C22 C20 -157.82(18)
O22 C22 C20 C21 -57.3(2)
C23 C22 C20 C21 62.4(2)
O22 C22 C20 C17 68.1(2)
C23 C22 C20 C17 -172.22(18)
C21 C20 C17 C13 -62.1(2)
C22 C20 C17 C13 172.95(16)
C21 C20 C17 C16 178.08(17)
C22 C20 C17 C16 53.1(2)
C20 C17 C13 C12 77.9(2)
C16 C17 C13 C12 -156.89(16)
C20 C17 C13 C18 -47.9(2)
C16 C17 C13 C18 77.28(17)
C20 C17 C13 C14 -164.79(16)
C16 C17 C13 C14 -39.57(17)
C18 C13 C12 C11 -70.07(18)
C17 C13 C12 C11 164.03(15)
C14 C13 C12 C11 50.11(19)
C13 C12 C11 C9 -17.4(3)
C12 C11 C9 C8 -7.3(3)
C12 C11 C9 C10 166.14(17)
C11 C9 C10 C1 27.3(2)
C8 C9 C10 C1 -159.08(15)
C11 C9 C10 C19 -91.1(2)
C8 C9 C10 C19 82.51(18)
C11 C9 C10 C5 147.39(17)
C8 C9 C10 C5 -39.0(2)
C9 C10 C1 C2 169.51(15)
C19 C10 C1 C2 -74.6(2)
C5 C10 C1 C2 50.3(2)
C10 C1 C2 C3 -57.6(2)
C31 O3 C3 C2 86.0(2)
C31 O3 C3 C4 -149.22(17)
C1 C2 C3 O3 -177.07(15)
C1 C2 C3 C4 61.8(2)
C3 O3 C31 O31 0.1(3)
C3 O3 C31 C32 179.53(17)
C1 C10 C5 C6 -179.31(14)
C9 C10 C5 C6 59.87(19)
C19 C10 C5 C6 -56.62(19)
C1 C10 C5 C4 -47.9(2)
C9 C10 C5 C4 -168.68(15)
C19 C10 C5 C4 74.8(2)
C10 C5 C6 C7 -49.9(2)
C4 C5 C6 C7 176.60(15)
C5 C6 C7 C8 18.0(3)
C6 C7 C8 C9 4.0(3)
C6 C7 C8 C14 -169.83(17)
C11 C9 C8 C7 -178.55(19)
C10 C9 C8 C7 7.7(2)
C11 C9 C8 C14 -4.4(2)
C10 C9 C8 C14 -178.16(15)
C7 C8 C14 C15 -29.2(2)
C9 C8 C14 C15 156.69(16)
C7 C8 C14 C30 91.3(2)
C9 C8 C14 C30 -82.82(17)
C7 C8 C14 C13 -146.68(18)
C9 C8 C14 C13 39.2(2)
C12 C13 C14 C8 -61.72(18)
C18 C13 C14 C8 57.45(19)
C17 C13 C14 C8 173.24(14)
C12 C13 C14 C15 171.87(15)
C18 C13 C14 C15 -68.96(17)
C17 C13 C14 C15 46.83(16)
C12 C13 C14 C30 56.41(19)
C18 C13 C14 C30 175.57(14)
C17 C13 C14 C30 -68.63(17)
C8 C14 C15 C16 -156.59(15)
C30 C14 C15 C16 83.83(17)
C13 C14 C15 C16 -34.97(18)
C14 C15 C16 C17 10.1(2)
C20 C17 C16 C15 147.00(16)
C13 C17 C16 C15 18.61(19)
C22 O22 C25 C27 121.41(19)
C22 O22 C25 C26 -117.22(19)
C22 O22 C25 C24 2.9(2)
O24 C24 C25 O22 -148.48(16)
C23 C24 C25 O22 -25.8(2)
O24 C24 C25 C27 94.3(2)
C23 C24 C25 C27 -143.04(18)
O24 C24 C25 C26 -32.7(2)
C23 C24 C25 C26 90.0(2)
O3 C3 C4 C28 66.01(19)
C2 C3 C4 C28 -172.28(16)
O3 C3 C4 C29 -52.4(2)
C2 C3 C4 C29 69.3(2)
O3 C3 C4 C5 -177.59(14)
C2 C3 C4 C5 -55.9(2)
C6 C5 C4 C3 179.53(16)
C10 C5 C4 C3 49.5(2)
C6 C5 C4 C28 -64.7(2)
C10 C5 C4 C28 165.29(18)
C6 C5 C4 C29 56.1(2)
C10 C5 C4 C29 -73.9(2)
